data_1516393
loop_
_publ_author_name
'Chinta, Jugun Prakash'
'Acharya, Amitabha'
'Kumar, Amit'
'Rao, Chebrolu P.'

_publ_section_title
;
 Spectroscopy and microscopy studies of the recognition of amino acids and
 aggregation of proteins by Zn(II) complex of lower rim naphthylidene
 conjugate of calix[4]arene.
;
_journal_issue 35
_journal_name_full 'The journal of physical chemistry. B'
_journal_page_first 12075
_journal_page_last 12083
_journal_paper_doi 10.1021/jp903099b
_journal_volume 113
_journal_year 2009
_chemical_formula_sum 'C72 H81 N3 O6'
_chemical_formula_weight 1084.40
_chemical_name_systematic
;
 ?
;
_space_group_IT_number 2
_symmetry_cell_setting triclinic
_symmetry_space_group_name_Hall '-P 1'
_symmetry_space_group_name_H-M 'P -1'
_atom_sites_solution_hydrogens geom
_atom_sites_solution_primary direct
_atom_sites_solution_secondary difmap
_audit_creation_method SHELXL-97
_cell_angle_alpha 103.162(13)
_cell_angle_beta 95.459(15)
_cell_angle_gamma 108.054(19)
_cell_formula_units_Z 2
_cell_length_a 11.390(3)
_cell_length_b 12.106(2)
_cell_length_c 24.799(3)
_cell_measurement_reflns_used 2551
_cell_measurement_temperature 150(2)
_cell_measurement_theta_max 32.4556
_cell_measurement_theta_min 3.0324
_cell_volume 3114.6(11)
_computing_cell_refinement 'CrysAlis RED, Oxford Diffraction Ltd.,'
_computing_data_collection 'CrysAlis CCD, Oxford Diffraction Ltd.,'
_computing_data_reduction 'CrysAlis RED, Oxford Diffraction Ltd.,'
_computing_molecular_graphics Ortep3
_computing_publication_material Shelx97
_computing_structure_refinement 'SHELXL-97 (Sheldrick, 1997)'
_computing_structure_solution 'SHELXS-97 (Sheldrick, 1997)'
_diffrn_ambient_temperature 120(2)
_diffrn_detector_area_resol_mean 15.9948
_diffrn_measured_fraction_theta_full 0.996
_diffrn_measured_fraction_theta_max 0.996
_diffrn_measurement_device_type 'OXFORD DIFFRACTION XCALIBUR-S'
_diffrn_measurement_method \w/q-scan
_diffrn_radiation_monochromator graphite
_diffrn_radiation_source 'Enhance (Mo) X-ray Source'
_diffrn_radiation_type MoK\a
_diffrn_radiation_wavelength 0.71073
_diffrn_reflns_av_R_equivalents 0.0827
_diffrn_reflns_av_sigmaI/netI 0.1353
_diffrn_reflns_limit_h_max 13
_diffrn_reflns_limit_h_min -13
_diffrn_reflns_limit_k_max 14
_diffrn_reflns_limit_k_min -14
_diffrn_reflns_limit_l_max 29
_diffrn_reflns_limit_l_min -29
_diffrn_reflns_number 26797
_diffrn_reflns_theta_full 25.00
_diffrn_reflns_theta_max 25.00
_diffrn_reflns_theta_min 3.07
_exptl_absorpt_coefficient_mu 0.073
_exptl_absorpt_correction_T_max 0.9828
_exptl_absorpt_correction_T_min 0.9771
_exptl_absorpt_correction_type multi-scan
_exptl_absorpt_process_details
;
CrysAlis RED, Oxford Diffraction Ltd.,
Version 1.171.31.7 (release 18-10-2006 CrysAlis171 .NET)
(compiled Oct 18 2006,16:28:17)
Empirical absorption correction using spherical harmonics,
 implemented in SCALE3 ABSPACK scaling algorithm.
;
_exptl_crystal_colour colourless
_exptl_crystal_density_diffrn 1.156
_exptl_crystal_density_method 'not measured'
_exptl_crystal_description block
_exptl_crystal_F_000 1164
_exptl_crystal_size_max 0.32
_exptl_crystal_size_mid 0.28
_exptl_crystal_size_min 0.24
_refine_diff_density_max 0.363
_refine_diff_density_min -0.244
_refine_diff_density_rms 0.043
_refine_ls_extinction_method none
_refine_ls_goodness_of_fit_ref 0.932
_refine_ls_hydrogen_treatment mixed
_refine_ls_matrix_type full
_refine_ls_number_parameters 767
_refine_ls_number_reflns 10968
_refine_ls_number_restraints 0
_refine_ls_restrained_S_all 0.932
_refine_ls_R_factor_all 0.1502
_refine_ls_R_factor_gt 0.0644
_refine_ls_shift/su_max 0.000
_refine_ls_shift/su_mean 0.000
_refine_ls_structure_factor_coef Fsqd
_refine_ls_weighting_details 'calc w=1/[\s^2^(Fo^2^)+(0.0425P)^2^+0.0000P] where P=(Fo^2^+2Fc^2^)/3'
_refine_ls_weighting_scheme calc
_refine_ls_wR_factor_gt 0.1029
_refine_ls_wR_factor_ref 0.1244
_reflns_number_gt 5697
_reflns_number_total 10968
_reflns_threshold_expression >2sigma(I)
_cod_data_source_file jp903099b_si_002.cif
_cod_data_source_block L
_cod_depositor_comments
;
The following automatic conversions were performed:

'_symmetry_cell_setting' value 'Triclinic' changed to 'triclinic'
according to
/usr/data/users/saulius/automatic-downloads/retrospective/ACS/lib/dictionaries/cif_core.dic
dictionary named 'cif_core.dic' version 2.4.2 from 2011-04-26.

Automatic conversion script
Id: cif_fix_values 2281 2013-09-26 08:29:07Z andrius 
;
_cod_original_cell_volume 3114.6(10)
_cod_database_code 1516393

loop_
_symmetry_equiv_pos_as_xyz
'x, y, z'
'-x, -y, -z'

loop_
_atom_site_label
_atom_site_type_symbol
_atom_site_fract_x
_atom_site_fract_y
_atom_site_fract_z
_atom_site_U_iso_or_equiv
_atom_site_adp_type
_atom_site_occupancy
_atom_site_symmetry_multiplicity
_atom_site_calc_flag
_atom_site_refinement_flags
C1 C 0.2001(3) 0.1952(2) 0.28812(12) 0.0236(7) Uani 1 1 d .
C2 C 0.1133(2) 0.0808(2) 0.28347(12) 0.0226(7) Uani 1 1 d .
C3 C 0.1002(2) -0.0108(2) 0.23448(12) 0.0243(7) Uani 1 1 d .
H3 H 0.0419 -0.0890 0.2305 0.029 Uiso 1 1 calc R
C4 C 0.1678(2) 0.0066(2) 0.19160(12) 0.0236(7) Uani 1 1 d .
C5 C 0.2500(2) 0.1251(2) 0.19764(12) 0.0252(7) Uani 1 1 d .
H5 H 0.2958 0.1405 0.1685 0.030 Uiso 1 1 calc R
C6 C 0.2662(2) 0.2202(2) 0.24478(12) 0.0228(7) Uani 1 1 d .
C7 C 0.1555(3) -0.0940(3) 0.13896(13) 0.0312(8) Uani 1 1 d .
C8 C 0.0464(4) -0.2099(3) 0.13515(16) 0.0724(13) Uani 1 1 d .
H8A H 0.0633 -0.2420 0.1668 0.109 Uiso 1 1 calc R
H8B H 0.0377 -0.2700 0.0997 0.109 Uiso 1 1 calc R
H8C H -0.0315 -0.1918 0.1366 0.109 Uiso 1 1 calc R
C9 C 0.2789(4) -0.1211(4) 0.14103(16) 0.0719(13) Uani 1 1 d .
H9A H 0.3483 -0.0482 0.1419 0.108 Uiso 1 1 calc R
H9B H 0.2726 -0.1855 0.1076 0.108 Uiso 1 1 calc R
H9C H 0.2945 -0.1470 0.1749 0.108 Uiso 1 1 calc R
C10 C 0.1313(3) -0.0563(3) 0.08469(13) 0.0458(9) Uani 1 1 d .
H10A H 0.0506 -0.0431 0.0818 0.069 Uiso 1 1 calc R
H10B H 0.1294 -0.1204 0.0520 0.069 Uiso 1 1 calc R
H10C H 0.1985 0.0184 0.0859 0.069 Uiso 1 1 calc R
C11 C 0.1711(3) 0.4420(2) 0.22947(12) 0.0250(7) Uani 1 1 d .
C12 C 0.2633(3) 0.3971(2) 0.20835(12) 0.0248(7) Uani 1 1 d .
C13 C 0.2749(2) 0.3893(2) 0.15271(13) 0.0276(7) Uani 1 1 d .
H13 H 0.3355 0.3575 0.1383 0.033 Uiso 1 1 calc R
C14 C 0.2016(3) 0.4261(2) 0.11626(12) 0.0264(7) Uani 1 1 d .
C15 C 0.1161(3) 0.4746(2) 0.13970(13) 0.0294(8) Uani 1 1 d .
H15 H 0.0672 0.5030 0.1166 0.035 Uiso 1 1 calc R
C16 C 0.0982(3) 0.4838(2) 0.19515(13) 0.0253(7) Uani 1 1 d .
C17 C 0.2156(3) 0.4103(3) 0.05433(13) 0.0325(8) Uani 1 1 d .
C18 C 0.1988(3) 0.2767(3) 0.02675(14) 0.0536(10) Uani 1 1 d .
H18A H 0.2609 0.2535 0.0474 0.080 Uiso 1 1 calc R
H18B H 0.2107 0.2669 -0.0125 0.080 Uiso 1 1 calc R
H18C H 0.1141 0.2251 0.0279 0.080 Uiso 1 1 calc R
C19 C 0.3476(3) 0.4924(3) 0.05003(15) 0.0503(10) Uani 1 1 d .
H19A H 0.3539 0.5772 0.0624 0.075 Uiso 1 1 calc R
H19B H 0.3602 0.4733 0.0109 0.075 Uiso 1 1 calc R
H19C H 0.4120 0.4785 0.0741 0.075 Uiso 1 1 calc R
C20 C 0.1190(3) 0.4442(3) 0.02036(14) 0.0528(10) Uani 1 1 d .
H20A H 0.0341 0.3930 0.0215 0.079 Uiso 1 1 calc R
H20B H 0.1318 0.4321 -0.0188 0.079 Uiso 1 1 calc R
H20C H 0.1292 0.5291 0.0366 0.079 Uiso 1 1 calc R
C21 C -0.1824(3) 0.3748(2) 0.24456(12) 0.0238(7) Uani 1 1 d .
C22 C -0.1311(3) 0.4268(2) 0.20361(12) 0.0236(7) Uani 1 1 d .
C23 C -0.1957(3) 0.3774(2) 0.14829(13) 0.0273(7) Uani 1 1 d .
H23 H -0.1634 0.4132 0.1200 0.033 Uiso 1 1 calc R
C24 C -0.3067(3) 0.2767(3) 0.13281(12) 0.0258(7) Uani 1 1 d .
C25 C -0.3472(3) 0.2219(3) 0.17473(13) 0.0272(7) Uani 1 1 d .
H25 H -0.4184 0.1500 0.1646 0.033 Uiso 1 1 calc R
C26 C -0.2871(3) 0.2686(2) 0.23121(12) 0.0242(7) Uani 1 1 d .
C27 C -0.3795(3) 0.2331(3) 0.07221(13) 0.0317(8) Uani 1 1 d .
C28 C -0.2959(3) 0.2018(3) 0.03007(14) 0.0549(10) Uani 1 1 d .
H28A H -0.2198 0.2719 0.0354 0.082 Uiso 1 1 calc R
H28B H -0.3420 0.1799 -0.0084 0.082 Uiso 1 1 calc R
H28C H -0.2727 0.1336 0.0364 0.082 Uiso 1 1 calc R
C29 C -0.4203(3) 0.3373(3) 0.06030(15) 0.0586(11) Uani 1 1 d .
H29A H -0.4709 0.3597 0.0879 0.088 Uiso 1 1 calc R
H29B H -0.4702 0.3109 0.0223 0.088 Uiso 1 1 calc R
H29C H -0.3457 0.4073 0.0631 0.088 Uiso 1 1 calc R
C30 C -0.4981(3) 0.1221(3) 0.06337(14) 0.0494(10) Uani 1 1 d .
H30A H -0.4743 0.0552 0.0711 0.074 Uiso 1 1 calc R
H30B H -0.5421 0.0983 0.0244 0.074 Uiso 1 1 calc R
H30C H -0.5534 0.1419 0.0890 0.074 Uiso 1 1 calc R
C31 C -0.1547(3) 0.1230(2) 0.30183(11) 0.0220(7) Uani 1 1 d .
C32 C -0.2772(3) 0.0992(2) 0.27463(12) 0.0230(7) Uani 1 1 d .
C33 C -0.3498(3) -0.0211(2) 0.24610(12) 0.0264(7) Uani 1 1 d .
H33 H -0.4321 -0.0373 0.2269 0.032 Uiso 1 1 calc R
C34 C -0.3067(2) -0.1183(2) 0.24462(12) 0.0243(7) Uani 1 1 d .
C35 C -0.1847(3) -0.0893(2) 0.27308(12) 0.0255(7) Uani 1 1 d .
H35 H -0.1528 -0.1530 0.2733 0.031 Uiso 1 1 calc R
C36 C -0.1072(2) 0.0288(2) 0.30135(11) 0.0205(7) Uani 1 1 d .
C37 C -0.3849(3) -0.2498(2) 0.21254(14) 0.0335(8) Uani 1 1 d .
C38 C -0.5209(3) -0.2660(3) 0.19390(17) 0.0633(12) Uani 1 1 d .
H38A H -0.5265 -0.2192 0.1669 0.095 Uiso 1 1 calc R
H38B H -0.5561 -0.2377 0.2267 0.095 Uiso 1 1 calc R
H38C H -0.5681 -0.3517 0.1760 0.095 Uiso 1 1 calc R
C39 C -0.3866(4) -0.3357(3) 0.25130(18) 0.0728(14) Uani 1 1 d .
H39A H -0.4351 -0.4191 0.2299 0.109 Uiso 1 1 calc R
H39B H -0.4255 -0.3122 0.2836 0.109 Uiso 1 1 calc R
H39C H -0.3005 -0.3296 0.2647 0.109 Uiso 1 1 calc R
C40 C -0.3263(4) -0.2902(3) 0.16321(18) 0.0848(15) Uani 1 1 d .
H40A H -0.3730 -0.3754 0.1440 0.127 Uiso 1 1 calc R
H40B H -0.2389 -0.2803 0.1766 0.127 Uiso 1 1 calc R
H40C H -0.3289 -0.2413 0.1369 0.127 Uiso 1 1 calc R
C41 C 0.3416(2) 0.3497(2) 0.24478(12) 0.0271(7) Uani 1 1 d .
H41A H 0.3654 0.4026 0.2838 0.033 Uiso 1 1 calc R
H41B H 0.4195 0.3508 0.2299 0.033 Uiso 1 1 calc R
C42 C -0.0034(2) 0.5294(2) 0.21700(13) 0.0295(8) Uani 1 1 d .
H42A H -0.0109 0.5934 0.1996 0.035 Uiso 1 1 calc R
H42B H 0.0208 0.5652 0.2582 0.035 Uiso 1 1 calc R
C43 C -0.3317(3) 0.2008(2) 0.27492(12) 0.0270(7) Uani 1 1 d .
H43A H -0.4245 0.1658 0.2669 0.032 Uiso 1 1 calc R
H43B H -0.3062 0.2585 0.3128 0.032 Uiso 1 1 calc R
C44 C 0.0284(2) 0.0556(2) 0.32656(12) 0.0248(7) Uani 1 1 d .
H44A H 0.0363 -0.0142 0.3391 0.030 Uiso 1 1 calc R
H44B H 0.0552 0.1265 0.3599 0.030 Uiso 1 1 calc R
C45 C 0.3015(3) 0.2909(2) 0.38404(12) 0.0319(8) Uani 1 1 d .
H45A H 0.3808 0.2848 0.3727 0.038 Uiso 1 1 calc R
H45B H 0.2619 0.2209 0.3984 0.038 Uiso 1 1 calc R
C46 C 0.3280(3) 0.4072(3) 0.42924(13) 0.0344(8) Uani 1 1 d .
H46A H 0.2485 0.4227 0.4334 0.041 Uiso 1 1 calc R
H46B H 0.3634 0.3993 0.4656 0.041 Uiso 1 1 calc R
N2 N 0.4167(2) 0.5094(2) 0.41531(11) 0.0314(7) Uani 1 1 d .
C48 C 0.4711(3) 0.6932(3) 0.38501(12) 0.0285(7) Uani 1 1 d .
C49 C 0.6042(3) 0.7217(3) 0.40417(13) 0.0361(8) Uani 1 1 d .
C50 C 0.6871(3) 0.8402(3) 0.40458(14) 0.0397(9) Uani 1 1 d .
H50 H 0.7745 0.8615 0.4173 0.048 Uiso 1 1 calc R
C51 C 0.6448(3) 0.9211(3) 0.38760(13) 0.0362(8) Uani 1 1 d .
H51 H 0.7030 0.9984 0.3898 0.043 Uiso 1 1 calc R
C52 C 0.5138(3) 0.8944(3) 0.36620(12) 0.0300(8) Uani 1 1 d .
C53 C 0.4718(3) 0.9812(3) 0.34818(13) 0.0378(8) Uani 1 1 d .
H53 H 0.5299 1.0594 0.3520 0.045 Uiso 1 1 calc R
C54 C 0.3487(3) 0.9537(3) 0.32539(14) 0.0441(9) Uani 1 1 d .
H54 H 0.3215 1.0123 0.3134 0.053 Uiso 1 1 calc R
C55 C 0.2637(3) 0.8393(3) 0.31995(14) 0.0454(9) Uani 1 1 d .
H55 H 0.1787 0.8196 0.3031 0.055 Uiso 1 1 calc R
C56 C 0.3003(3) 0.7531(3) 0.33858(13) 0.0391(9) Uani 1 1 d .
H56 H 0.2398 0.6761 0.3348 0.047 Uiso 1 1 calc R
C57 C 0.4268(3) 0.7787(3) 0.36320(12) 0.0296(8) Uani 1 1 d .
C58 C -0.1663(3) 0.5329(2) 0.32406(13) 0.0346(8) Uani 1 1 d .
H58A H -0.2589 0.5088 0.3162 0.041 Uiso 1 1 calc R
H58B H -0.1306 0.5976 0.3059 0.041 Uiso 1 1 calc R
C59 C -0.1188(3) 0.5778(3) 0.38658(13) 0.0348(8) Uani 1 1 d .
H59A H -0.0286 0.5881 0.3943 0.042 Uiso 1 1 calc R
H59B H -0.1278 0.6574 0.4012 0.042 Uiso 1 1 calc R
N4 N -0.1887(3) 0.4928(2) 0.41500(11) 0.0345(7) Uani 1 1 d .
C61 C -0.2198(3) 0.3266(3) 0.45701(13) 0.0343(8) Uani 1 1 d .
C62 C -0.3505(3) 0.3146(3) 0.45874(13) 0.0416(9) Uani 1 1 d .
C63 C -0.4213(3) 0.2216(3) 0.48263(15) 0.0519(10) Uani 1 1 d .
H63 H -0.5086 0.2063 0.4816 0.062 Uiso 1 1 calc R
C64 C -0.3652(4) 0.1555(3) 0.50658(14) 0.0565(11) Uani 1 1 d .
H64 H -0.4139 0.0985 0.5236 0.068 Uiso 1 1 calc R
C65 C -0.2351(4) 0.1686(3) 0.50705(14) 0.0503(10) Uani 1 1 d .
C66 C -0.1795(5) 0.0970(3) 0.53348(15) 0.0599(12) Uani 1 1 d .
H66 H -0.2274 0.0441 0.5525 0.072 Uiso 1 1 calc R
C67 C -0.0573(5) 0.1063(3) 0.53081(17) 0.0666(13) Uani 1 1 d .
H67 H -0.0197 0.0612 0.5489 0.080 Uiso 1 1 calc R
C68 C 0.0112(4) 0.1810(3) 0.50196(16) 0.0586(11) Uani 1 1 d .
H68 H 0.0946 0.1839 0.4991 0.070 Uiso 1 1 calc R
C69 C -0.0387(3) 0.2519(3) 0.47706(14) 0.0487(10) Uani 1 1 d .
H69 H 0.0113 0.3027 0.4577 0.058 Uiso 1 1 calc R
C70 C -0.1634(3) 0.2497(3) 0.47996(13) 0.0399(9) Uani 1 1 d .
C47 C 0.3863(3) 0.5902(3) 0.39462(13) 0.0319(8) Uani 1 1 d .
C60 C -0.1481(3) 0.4161(3) 0.43417(13) 0.0333(8) Uani 1 1 d .
O1 O 0.21787(16) 0.29121(15) 0.33619(8) 0.0262(5) Uani 1 1 d .
O2 O -0.12815(17) 0.42945(15) 0.30188(8) 0.0268(5) Uani 1 1 d .
O3 O -0.07446(19) 0.23807(18) 0.33044(9) 0.0303(5) Uani 1 1 d .
O4 O 0.14752(19) 0.44897(18) 0.28365(9) 0.0320(5) Uani 1 1 d .
O5 O 0.64707(19) 0.64772(18) 0.42215(10) 0.0468(6) Uani 1 1 d .
O6 O -0.4022(2) 0.3818(2) 0.43994(10) 0.0496(6) Uani 1 1 d .
H47 H 0.302(3) 0.580(2) 0.3885(11) 0.030(8) Uiso 1 1 d .
H60 H -0.058(2) 0.422(2) 0.4320(11) 0.026(8) Uiso 1 1 d .
H103 H -0.098(3) 0.291(3) 0.3219(14) 0.051(12) Uiso 1 1 d .
H104 H 0.176(3) 0.407(3) 0.3008(17) 0.087(15) Uiso 1 1 d .
H2N H 0.505(3) 0.526(3) 0.4236(13) 0.052(10) Uiso 1 1 d .
H4N H -0.276(3) 0.486(3) 0.4201(14) 0.057(11) Uiso 1 1 d .
C111 C 0.9318(3) 0.1390(3) 0.15894(15) 0.0582(11) Uani 1 1 d .
H11A H 0.8928 0.1953 0.1777 0.087 Uiso 1 1 calc R
H11B H 0.9938 0.1796 0.1386 0.087 Uiso 1 1 calc R
H11C H 0.9733 0.1117 0.1871 0.087 Uiso 1 1 calc R
C222 C 0.8370(5) 0.0367(4) 0.1199(2) 0.0732(13) Uani 1 1 d .
N111 N 0.7592(4) -0.0442(4) 0.0883(2) 0.1170(17) Uani 1 1 d .

loop_
_atom_site_aniso_label
_atom_site_aniso_U_11
_atom_site_aniso_U_22
_atom_site_aniso_U_33
_atom_site_aniso_U_23
_atom_site_aniso_U_13
_atom_site_aniso_U_12
C1 0.0246(16) 0.0183(16) 0.0245(18) 0.0038(14) -0.0029(14) 0.0063(14)
C2 0.0188(15) 0.0247(17) 0.0246(17) 0.0095(14) -0.0029(13) 0.0078(14)
C3 0.0197(16) 0.0192(16) 0.0299(19) 0.0077(14) 0.0004(14) 0.0013(13)
C4 0.0217(16) 0.0243(17) 0.0265(18) 0.0089(14) 0.0029(14) 0.0094(14)
C5 0.0221(16) 0.0325(18) 0.0245(18) 0.0123(15) 0.0060(13) 0.0104(15)
C6 0.0140(15) 0.0270(17) 0.0266(18) 0.0117(14) -0.0020(13) 0.0043(13)
C7 0.0355(18) 0.0260(17) 0.035(2) 0.0073(15) 0.0135(16) 0.0126(16)
C8 0.115(3) 0.029(2) 0.052(3) -0.0076(19) 0.040(2) 0.001(2)
C9 0.086(3) 0.095(3) 0.049(3) -0.004(2) 0.006(2) 0.068(3)
C10 0.053(2) 0.043(2) 0.036(2) -0.0008(17) 0.0053(18) 0.0187(18)
C11 0.0265(17) 0.0162(15) 0.0207(18) 0.0014(13) 0.0007(14) -0.0050(14)
C12 0.0220(16) 0.0181(16) 0.0270(19) 0.0038(14) -0.0004(14) -0.0002(14)
C13 0.0202(16) 0.0216(16) 0.035(2) 0.0048(14) 0.0027(15) 0.0020(14)
C14 0.0221(16) 0.0265(17) 0.0260(18) 0.0072(14) 0.0037(14) 0.0020(14)
C15 0.0261(17) 0.0252(17) 0.033(2) 0.0104(15) -0.0042(15) 0.0050(14)
C16 0.0258(17) 0.0158(15) 0.0297(19) 0.0053(14) 0.0011(14) 0.0025(14)
C17 0.0319(18) 0.0382(19) 0.0270(19) 0.0088(15) 0.0032(15) 0.0124(16)
C18 0.060(2) 0.056(2) 0.038(2) 0.0047(19) 0.0013(19) 0.018(2)
C19 0.049(2) 0.065(2) 0.045(2) 0.025(2) 0.0131(19) 0.021(2)
C20 0.054(2) 0.080(3) 0.034(2) 0.022(2) 0.0124(18) 0.030(2)
C21 0.0280(17) 0.0212(16) 0.0264(18) 0.0067(14) 0.0047(14) 0.0140(15)
C22 0.0269(16) 0.0190(16) 0.0287(18) 0.0076(14) 0.0084(14) 0.0112(14)
C23 0.0290(17) 0.0307(18) 0.0303(19) 0.0163(15) 0.0133(15) 0.0134(15)
C24 0.0237(16) 0.0318(18) 0.0267(18) 0.0106(15) 0.0094(14) 0.0130(15)
C25 0.0218(16) 0.0269(17) 0.034(2) 0.0074(15) 0.0095(14) 0.0099(14)
C26 0.0270(16) 0.0246(17) 0.0265(18) 0.0072(14) 0.0083(14) 0.0153(15)
C27 0.0277(17) 0.0400(19) 0.0260(18) 0.0105(15) 0.0057(15) 0.0084(16)
C28 0.044(2) 0.076(3) 0.031(2) 0.0017(19) 0.0090(18) 0.010(2)
C29 0.056(2) 0.070(3) 0.050(3) 0.025(2) -0.008(2) 0.021(2)
C30 0.036(2) 0.064(2) 0.032(2) 0.0071(18) -0.0013(17) 0.0006(19)
C31 0.0294(17) 0.0162(16) 0.0180(16) 0.0062(13) 0.0073(14) 0.0023(14)
C32 0.0272(17) 0.0223(16) 0.0219(17) 0.0078(14) 0.0079(14) 0.0094(14)
C33 0.0227(16) 0.0313(18) 0.0252(18) 0.0106(14) 0.0025(14) 0.0076(15)
C34 0.0230(16) 0.0246(16) 0.0252(17) 0.0093(14) 0.0061(14) 0.0058(14)
C35 0.0290(17) 0.0238(17) 0.0295(18) 0.0096(14) 0.0106(15) 0.0137(15)
C36 0.0221(15) 0.0217(16) 0.0176(16) 0.0092(13) 0.0068(13) 0.0036(14)
C37 0.0283(18) 0.0225(17) 0.041(2) 0.0009(15) -0.0020(16) 0.0047(15)
C38 0.037(2) 0.039(2) 0.090(3) -0.004(2) -0.005(2) 0.0021(18)
C39 0.076(3) 0.032(2) 0.090(3) 0.020(2) -0.021(3) -0.003(2)
C40 0.074(3) 0.048(3) 0.087(4) -0.034(2) 0.025(3) -0.008(2)
C41 0.0221(16) 0.0262(17) 0.0273(18) 0.0080(14) -0.0008(14) 0.0013(14)
C42 0.0338(18) 0.0230(16) 0.0324(19) 0.0100(14) 0.0055(15) 0.0091(15)
C43 0.0247(16) 0.0308(17) 0.0281(18) 0.0111(14) 0.0076(14) 0.0103(14)
C44 0.0268(16) 0.0205(16) 0.0255(18) 0.0074(14) 0.0006(14) 0.0063(14)
C45 0.0329(18) 0.0297(18) 0.0276(19) 0.0090(15) -0.0058(15) 0.0054(15)
C46 0.0339(18) 0.0326(18) 0.0289(19) 0.0070(15) 0.0019(15) 0.0028(16)
N2 0.0269(15) 0.0267(15) 0.0319(16) 0.0044(13) 0.0021(13) 0.0004(14)
C48 0.0281(17) 0.0258(17) 0.0251(18) 0.0017(14) 0.0008(14) 0.0051(15)
C49 0.0339(19) 0.0324(19) 0.037(2) 0.0082(16) -0.0015(16) 0.0076(17)
C50 0.0292(18) 0.039(2) 0.042(2) 0.0095(17) -0.0017(16) 0.0029(17)
C51 0.0371(19) 0.0322(18) 0.031(2) 0.0060(16) 0.0039(16) 0.0029(16)
C52 0.0362(19) 0.0314(18) 0.0181(17) 0.0029(14) 0.0053(15) 0.0083(16)
C53 0.046(2) 0.0288(18) 0.034(2) 0.0021(16) 0.0094(17) 0.0091(17)
C54 0.053(2) 0.036(2) 0.048(2) 0.0117(17) 0.0083(19) 0.0202(19)
C55 0.038(2) 0.045(2) 0.052(2) 0.0096(19) -0.0023(18) 0.0190(19)
C56 0.0351(19) 0.0330(19) 0.041(2) 0.0023(16) -0.0006(17) 0.0083(16)
C57 0.0333(18) 0.0289(18) 0.0206(17) -0.0018(14) 0.0041(14) 0.0090(16)
C58 0.049(2) 0.0250(17) 0.033(2) 0.0034(15) 0.0106(16) 0.0191(16)
C59 0.044(2) 0.0258(18) 0.034(2) 0.0055(15) 0.0129(16) 0.0104(16)
N4 0.0388(17) 0.0403(17) 0.0244(16) 0.0078(13) 0.0080(14) 0.0133(15)
C61 0.041(2) 0.0351(19) 0.0221(18) 0.0002(15) 0.0032(16) 0.0131(17)
C62 0.056(2) 0.034(2) 0.026(2) 0.0018(16) 0.0061(18) 0.0096(19)
C63 0.057(2) 0.047(2) 0.035(2) -0.0005(19) 0.0188(19) 0.001(2)
C64 0.091(3) 0.030(2) 0.029(2) 0.0052(17) 0.021(2) -0.007(2)
C65 0.071(3) 0.036(2) 0.028(2) -0.0041(17) 0.004(2) 0.007(2)
C66 0.109(4) 0.026(2) 0.035(2) 0.0085(17) 0.012(2) 0.010(2)
C67 0.104(4) 0.043(3) 0.049(3) 0.003(2) -0.004(3) 0.032(3)
C68 0.082(3) 0.041(2) 0.048(3) 0.003(2) -0.003(2) 0.026(2)
C69 0.064(3) 0.042(2) 0.037(2) 0.0038(18) -0.0002(19) 0.022(2)
C70 0.060(2) 0.0288(19) 0.0188(19) -0.0051(15) 0.0052(18) 0.0078(19)
C47 0.031(2) 0.032(2) 0.0257(19) -0.0030(15) -0.0007(16) 0.0103(17)
C60 0.038(2) 0.0313(19) 0.0229(18) -0.0018(15) 0.0001(16) 0.0095(18)
O1 0.0278(11) 0.0226(11) 0.0218(12) 0.0041(9) -0.0029(9) 0.0034(9)
O2 0.0367(12) 0.0207(10) 0.0237(12) 0.0031(9) 0.0044(10) 0.0132(10)
O3 0.0337(12) 0.0227(12) 0.0337(13) 0.0070(11) 0.0023(10) 0.0100(11)
O4 0.0392(13) 0.0324(13) 0.0263(13) 0.0102(10) 0.0053(10) 0.0134(11)
O5 0.0348(13) 0.0415(13) 0.0626(17) 0.0201(13) -0.0016(12) 0.0099(12)
O6 0.0430(14) 0.0558(15) 0.0467(16) 0.0138(13) 0.0101(12) 0.0119(13)
C111 0.068(3) 0.068(3) 0.050(3) 0.010(2) 0.009(2) 0.044(2)
C222 0.088(4) 0.057(3) 0.082(4) 0.011(3) 0.014(3) 0.041(3)
N111 0.141(4) 0.068(3) 0.118(4) -0.006(3) -0.003(3) 0.033(3)

loop_
_atom_type_symbol
_atom_type_description
_atom_type_scat_dispersion_real
_atom_type_scat_dispersion_imag
_atom_type_scat_source
C C 0.0033 0.0016 'International Tables Vol C Tables 4.2.6.8 and 6.1.1.4'
H H 0.0000 0.0000 'International Tables Vol C Tables 4.2.6.8 and 6.1.1.4'
N N 0.0061 0.0033 'International Tables Vol C Tables 4.2.6.8 and 6.1.1.4'
O O 0.0106 0.0060 'International Tables Vol C Tables 4.2.6.8 and 6.1.1.4'

loop_
_geom_angle_atom_site_label_1
_geom_angle_atom_site_label_2
_geom_angle_atom_site_label_3
_geom_angle
C2 C1 C6 122.1(3)
C2 C1 O1 119.8(3)
C6 C1 O1 118.0(2)
C1 C2 C3 116.9(3)
C1 C2 C44 123.0(3)
C3 C2 C44 120.0(3)
C4 C3 C2 123.6(3)
C4 C3 H3 118.2
C2 C3 H3 118.2
C3 C4 C5 116.8(3)
C3 C4 C7 123.5(3)
C5 C4 C7 119.7(3)
C6 C5 C4 122.4(3)
C6 C5 H5 118.8
C4 C5 H5 118.8
C5 C6 C1 118.0(3)
C5 C6 C41 119.5(3)
C1 C6 C41 122.1(3)
C4 C7 C8 111.9(3)
C4 C7 C9 108.5(2)
C8 C7 C9 109.2(3)
C4 C7 C10 111.5(2)
C8 C7 C10 107.1(3)
C9 C7 C10 108.6(3)
C7 C8 H8A 109.5
C7 C8 H8B 109.5
H8A C8 H8B 109.5
C7 C8 H8C 109.5
H8A C8 H8C 109.5
H8B C8 H8C 109.5
C7 C9 H9A 109.5
C7 C9 H9B 109.5
H9A C9 H9B 109.5
C7 C9 H9C 109.5
H9A C9 H9C 109.5
H9B C9 H9C 109.5
C7 C10 H10A 109.5
C7 C10 H10B 109.5
H10A C10 H10B 109.5
C7 C10 H10C 109.5
H10A C10 H10C 109.5
H10B C10 H10C 109.5
O4 C11 C16 116.4(3)
O4 C11 C12 123.3(3)
C16 C11 C12 120.3(3)
C13 C12 C11 118.3(3)
C13 C12 C41 120.7(3)
C11 C12 C41 120.9(3)
C12 C13 C14 123.5(3)
C12 C13 H13 118.2
C14 C13 H13 118.2
C15 C14 C13 116.0(3)
C15 C14 C17 123.1(3)
C13 C14 C17 120.8(3)
C14 C15 C16 123.6(3)
C14 C15 H15 118.2
C16 C15 H15 118.2
C15 C16 C11 118.1(3)
C15 C16 C42 121.0(3)
C11 C16 C42 120.7(3)
C20 C17 C14 112.8(3)
C20 C17 C18 108.1(3)
C14 C17 C18 109.3(2)
C20 C17 C19 107.1(3)
C14 C17 C19 110.0(2)
C18 C17 C19 109.4(3)
C17 C18 H18A 109.5
C17 C18 H18B 109.5
H18A C18 H18B 109.5
C17 C18 H18C 109.5
H18A C18 H18C 109.5
H18B C18 H18C 109.5
C17 C19 H19A 109.5
C17 C19 H19B 109.5
H19A C19 H19B 109.5
C17 C19 H19C 109.5
H19A C19 H19C 109.5
H19B C19 H19C 109.5
C17 C20 H20A 109.5
C17 C20 H20B 109.5
H20A C20 H20B 109.5
C17 C20 H20C 109.5
H20A C20 H20C 109.5
H20B C20 H20C 109.5
C22 C21 C26 122.5(3)
C22 C21 O2 119.7(2)
C26 C21 O2 117.7(3)
C23 C22 C21 117.7(3)
C23 C22 C42 119.9(3)
C21 C22 C42 122.3(3)
C22 C23 C24 122.4(3)
C22 C23 H23 118.8
C24 C23 H23 118.8
C25 C24 C23 117.2(3)
C25 C24 C27 122.8(3)
C23 C24 C27 119.9(3)
C24 C25 C26 122.7(3)
C24 C25 H25 118.6
C26 C25 H25 118.6
C21 C26 C25 117.0(3)
C21 C26 C43 122.6(2)
C25 C26 C43 120.3(3)
C24 C27 C30 112.3(3)
C24 C27 C28 110.7(2)
C30 C27 C28 108.8(3)
C24 C27 C29 107.6(2)
C30 C27 C29 108.2(2)
C28 C27 C29 109.1(3)
C27 C28 H28A 109.5
C27 C28 H28B 109.5
H28A C28 H28B 109.5
C27 C28 H28C 109.5
H28A C28 H28C 109.5
H28B C28 H28C 109.5
C27 C29 H29A 109.5
C27 C29 H29B 109.5
H29A C29 H29B 109.5
C27 C29 H29C 109.5
H29A C29 H29C 109.5
H29B C29 H29C 109.5
C27 C30 H30A 109.5
C27 C30 H30B 109.5
H30A C30 H30B 109.5
C27 C30 H30C 109.5
H30A C30 H30C 109.5
H30B C30 H30C 109.5
O3 C31 C36 116.3(2)
O3 C31 C32 123.0(2)
C36 C31 C32 120.7(2)
C31 C32 C33 118.1(2)
C31 C32 C43 121.7(2)
C33 C32 C43 120.2(2)
C34 C33 C32 123.3(3)
C34 C33 H33 118.4
C32 C33 H33 118.4
C35 C34 C33 116.0(3)
C35 C34 C37 120.5(2)
C33 C34 C37 123.4(2)
C34 C35 C36 123.3(2)
C34 C35 H35 118.3
C36 C35 H35 118.3
C35 C36 C31 118.5(2)
C35 C36 C44 120.7(2)
C31 C36 C44 120.6(2)
C40 C37 C38 111.2(3)
C40 C37 C34 109.3(3)
C38 C37 C34 112.3(2)
C40 C37 C39 107.6(3)
C38 C37 C39 105.6(3)
C34 C37 C39 110.7(2)
C37 C38 H38A 109.5
C37 C38 H38B 109.5
H38A C38 H38B 109.5
C37 C38 H38C 109.5
H38A C38 H38C 109.5
H38B C38 H38C 109.5
C37 C39 H39A 109.5
C37 C39 H39B 109.5
H39A C39 H39B 109.5
C37 C39 H39C 109.5
H39A C39 H39C 109.5
H39B C39 H39C 109.5
C37 C40 H40A 109.5
C37 C40 H40B 109.5
H40A C40 H40B 109.5
C37 C40 H40C 109.5
H40A C40 H40C 109.5
H40B C40 H40C 109.5
C12 C41 C6 110.2(2)
C12 C41 H41A 109.6
C6 C41 H41A 109.6
C12 C41 H41B 109.6
C6 C41 H41B 109.6
H41A C41 H41B 108.1
C16 C42 C22 111.4(2)
C16 C42 H42A 109.3
C22 C42 H42A 109.3
C16 C42 H42B 109.3
C22 C42 H42B 109.3
H42A C42 H42B 108.0
C26 C43 C32 112.1(2)
C26 C43 H43A 109.2
C32 C43 H43A 109.2
C26 C43 H43B 109.2
C32 C43 H43B 109.2
H43A C43 H43B 107.9
C36 C44 C2 110.7(2)
C36 C44 H44A 109.5
C2 C44 H44A 109.5
C36 C44 H44B 109.5
C2 C44 H44B 109.5
H44A C44 H44B 108.1
O1 C45 C46 108.1(2)
O1 C45 H45A 110.1
C46 C45 H45A 110.1
O1 C45 H45B 110.1
C46 C45 H45B 110.1
H45A C45 H45B 108.4
N2 C46 C45 111.1(3)
N2 C46 H46A 109.4
C45 C46 H46A 109.4
N2 C46 H46B 109.4
C45 C46 H46B 109.4
H46A C46 H46B 108.0
C47 N2 C46 125.4(3)
C47 N2 H2N 114.0(18)
C46 N2 H2N 120.5(18)
C47 C48 C49 118.3(3)
C47 C48 C57 121.1(3)
C49 C48 C57 120.1(3)
O5 C49 C50 120.9(3)
O5 C49 C48 122.0(3)
C50 C49 C48 117.0(3)
C51 C50 C49 122.5(3)
C51 C50 H50 118.8
C49 C50 H50 118.8
C50 C51 C52 122.1(3)
C50 C51 H51 118.9
C52 C51 H51 118.9
C53 C52 C57 120.2(3)
C53 C52 C51 121.0(3)
C57 C52 C51 118.8(3)
C54 C53 C52 120.9(3)
C54 C53 H53 119.5
C52 C53 H53 119.5
C53 C54 C55 119.4(3)
C53 C54 H54 120.3
C55 C54 H54 120.3
C56 C55 C54 121.4(3)
C56 C55 H55 119.3
C54 C55 H55 119.3
C55 C56 C57 120.9(3)
C55 C56 H56 119.6
C57 C56 H56 119.6
C56 C57 C52 117.0(3)
C56 C57 C48 123.7(3)
C52 C57 C48 119.3(3)
O2 C58 C59 108.2(2)
O2 C58 H58A 110.1
C59 C58 H58A 110.1
O2 C58 H58B 110.1
C59 C58 H58B 110.1
H58A C58 H58B 108.4
N4 C59 C58 110.5(2)
N4 C59 H59A 109.6
C58 C59 H59A 109.6
N4 C59 H59B 109.6
C58 C59 H59B 109.6
H59A C59 H59B 108.1
C60 N4 C59 125.3(3)
C60 N4 H4N 113.3(19)
C59 N4 H4N 121.4(19)
C60 C61 C62 118.4(3)
C60 C61 C70 120.8(3)
C62 C61 C70 120.8(3)
O6 C62 C63 120.8(3)
O6 C62 C61 122.4(3)
C63 C62 C61 116.8(3)
C64 C63 C62 121.3(4)
C64 C63 H63 119.3
C62 C63 H63 119.3
C63 C64 C65 122.6(4)
C63 C64 H64 118.7
C65 C64 H64 118.7
C70 C65 C64 119.0(3)
C70 C65 C66 120.4(4)
C64 C65 C66 120.5(4)
C67 C66 C65 119.5(4)
C67 C66 H66 120.2
C65 C66 H66 120.2
C66 C67 C68 120.2(4)
C66 C67 H67 119.9
C68 C67 H67 119.9
C67 C68 C69 121.6(4)
C67 C68 H68 119.2
C69 C68 H68 119.2
C68 C69 C70 121.0(4)
C68 C69 H69 119.5
C70 C69 H69 119.5
C65 C70 C69 117.1(3)
C65 C70 C61 119.1(3)
C69 C70 C61 123.9(3)
N2 C47 C48 125.8(3)
N2 C47 H47 115.9(17)
C48 C47 H47 118.2(17)
N4 C60 C61 125.2(3)
N4 C60 H60 117.0(15)
C61 C60 H60 117.8(15)
C1 O1 C45 113.49(19)
C21 O2 C58 110.77(19)
C31 O3 H103 112(2)
C11 O4 H104 115(3)
C222 C111 H11A 109.5
C222 C111 H11B 109.5
H11A C111 H11B 109.5
C222 C111 H11C 109.5
H11A C111 H11C 109.5
H11B C111 H11C 109.5
N111 C222 C111 178.6(5)

loop_
_geom_bond_atom_site_label_1
_geom_bond_atom_site_label_2
_geom_bond_distance
C1 C2 1.402(4)
C1 C6 1.405(4)
C1 O1 1.411(3)
C2 C3 1.407(4)
C2 C44 1.527(4)
C3 C4 1.388(4)
C3 H3 0.9500
C4 C5 1.414(4)
C4 C7 1.531(4)
C5 C6 1.393(4)
C5 H5 0.9500
C6 C41 1.536(4)
C7 C8 1.536(4)
C7 C9 1.539(4)
C7 C10 1.544(4)
C8 H8A 0.9800
C8 H8B 0.9800
C8 H8C 0.9800
C9 H9A 0.9800
C9 H9B 0.9800
C9 H9C 0.9800
C10 H10A 0.9800
C10 H10B 0.9800
C10 H10C 0.9800
C11 O4 1.384(3)
C11 C16 1.412(4)
C11 C12 1.415(4)
C12 C13 1.383(4)
C12 C41 1.530(4)
C13 C14 1.407(4)
C13 H13 0.9500
C14 C15 1.393(4)
C14 C17 1.534(4)
C15 C16 1.394(4)
C15 H15 0.9500
C16 C42 1.522(4)
C17 C20 1.533(4)
C17 C18 1.549(4)
C17 C19 1.553(4)
C18 H18A 0.9800
C18 H18B 0.9800
C18 H18C 0.9800
C19 H19A 0.9800
C19 H19B 0.9800
C19 H19C 0.9800
C20 H20A 0.9800
C20 H20B 0.9800
C20 H20C 0.9800
C21 C22 1.395(4)
C21 C26 1.401(4)
C21 O2 1.411(3)
C22 C23 1.394(4)
C22 C42 1.540(4)
C23 C24 1.404(4)
C23 H23 0.9500
C24 C25 1.396(4)
C24 C27 1.535(4)
C25 C26 1.403(4)
C25 H25 0.9500
C26 C43 1.536(4)
C27 C30 1.537(4)
C27 C28 1.542(4)
C27 C29 1.550(4)
C28 H28A 0.9800
C28 H28B 0.9800
C28 H28C 0.9800
C29 H29A 0.9800
C29 H29B 0.9800
C29 H29C 0.9800
C30 H30A 0.9800
C30 H30B 0.9800
C30 H30C 0.9800
C31 O3 1.384(3)
C31 C36 1.403(3)
C31 C32 1.404(4)
C32 C33 1.407(4)
C32 C43 1.538(4)
C33 C34 1.404(4)
C33 H33 0.9500
C34 C35 1.396(3)
C34 C37 1.539(4)
C35 C36 1.400(4)
C35 H35 0.9500
C36 C44 1.515(3)
C37 C40 1.505(5)
C37 C38 1.512(4)
C37 C39 1.566(4)
C38 H38A 0.9800
C38 H38B 0.9800
C38 H38C 0.9800
C39 H39A 0.9800
C39 H39B 0.9800
C39 H39C 0.9800
C40 H40A 0.9800
C40 H40B 0.9800
C40 H40C 0.9800
C41 H41A 0.9900
C41 H41B 0.9900
C42 H42A 0.9900
C42 H42B 0.9900
C43 H43A 0.9900
C43 H43B 0.9900
C44 H44A 0.9900
C44 H44B 0.9900
C45 O1 1.451(3)
C45 C46 1.511(4)
C45 H45A 0.9900
C45 H45B 0.9900
C46 N2 1.469(4)
C46 H46A 0.9900
C46 H46B 0.9900
N2 C47 1.320(4)
N2 H2N 0.95(3)
C48 C47 1.406(4)
C48 C49 1.452(4)
C48 C57 1.465(4)
C49 O5 1.285(3)
C49 C50 1.450(4)
C50 C51 1.346(4)
C50 H50 0.9500
C51 C52 1.443(4)
C51 H51 0.9500
C52 C53 1.421(4)
C52 C57 1.424(4)
C53 C54 1.367(4)
C53 H53 0.9500
C54 C55 1.391(4)
C54 H54 0.9500
C55 C56 1.388(4)
C55 H55 0.9500
C56 C57 1.420(4)
C56 H56 0.9500
C58 O2 1.459(3)
C58 C59 1.505(4)
C58 H58A 0.9900
C58 H58B 0.9900
C59 N4 1.456(4)
C59 H59A 0.9900
C59 H59B 0.9900
N4 C60 1.315(4)
N4 H4N 0.99(3)
C61 C60 1.407(4)
C61 C62 1.456(4)
C61 C70 1.465(4)
C62 O6 1.282(4)
C62 C63 1.450(4)
C63 C64 1.366(5)
C63 H63 0.9500
C64 C65 1.439(5)
C64 H64 0.9500
C65 C70 1.411(5)
C65 C66 1.449(5)
C66 C67 1.371(5)
C66 H66 0.9500
C67 C68 1.379(5)
C67 H67 0.9500
C68 C69 1.384(4)
C68 H68 0.9500
C69 C70 1.422(4)
C69 H69 0.9500
C47 H47 0.92(3)
C60 H60 1.01(2)
O3 H103 0.82(3)
O4 H104 0.85(4)
C111 C222 1.436(5)
C111 H11A 0.9800
C111 H11B 0.9800
C111 H11C 0.9800
C222 N111 1.156(5)

loop_
_geom_torsion_atom_site_label_1
_geom_torsion_atom_site_label_2
_geom_torsion_atom_site_label_3
_geom_torsion_atom_site_label_4
_geom_torsion
C6 C1 C2 C3 3.6(4)
O1 C1 C2 C3 180.0(2)
C6 C1 C2 C44 -172.0(2)
O1 C1 C2 C44 4.4(4)
C1 C2 C3 C4 0.0(4)
C44 C2 C3 C4 175.7(2)
C2 C3 C4 C5 -2.6(4)
C2 C3 C4 C7 178.5(2)
C3 C4 C5 C6 1.7(4)
C7 C4 C5 C6 -179.3(2)
C4 C5 C6 C1 1.6(4)
C4 C5 C6 C41 -171.0(2)
C2 C1 C6 C5 -4.4(4)
O1 C1 C6 C5 179.2(2)
C2 C1 C6 C41 168.0(2)
O1 C1 C6 C41 -8.4(4)
C3 C4 C7 C8 8.8(4)
C5 C4 C7 C8 -170.1(3)
C3 C4 C7 C9 -111.8(3)
C5 C4 C7 C9 69.3(3)
C3 C4 C7 C10 128.6(3)
C5 C4 C7 C10 -50.3(3)
O4 C11 C12 C13 177.2(2)
C16 C11 C12 C13 -3.4(4)
O4 C11 C12 C41 1.5(4)
C16 C11 C12 C41 -179.1(2)
C11 C12 C13 C14 1.3(4)
C41 C12 C13 C14 177.0(2)
C12 C13 C14 C15 1.4(4)
C12 C13 C14 C17 -177.5(3)
C13 C14 C15 C16 -2.2(4)
C17 C14 C15 C16 176.6(3)
C14 C15 C16 C11 0.2(4)
C14 C15 C16 C42 -175.6(2)
O4 C11 C16 C15 -177.9(2)
C12 C11 C16 C15 2.7(4)
O4 C11 C16 C42 -2.1(3)
C12 C11 C16 C42 178.4(2)
C15 C14 C17 C20 -4.4(4)
C13 C14 C17 C20 174.3(3)
C15 C14 C17 C18 -124.7(3)
C13 C14 C17 C18 54.0(3)
C15 C14 C17 C19 115.1(3)
C13 C14 C17 C19 -66.1(3)
C26 C21 C22 C23 7.0(4)
O2 C21 C22 C23 -173.1(2)
C26 C21 C22 C42 -168.8(2)
O2 C21 C22 C42 11.1(4)
C21 C22 C23 C24 -1.8(4)
C42 C22 C23 C24 174.1(2)
C22 C23 C24 C25 -3.9(4)
C22 C23 C24 C27 174.8(3)
C23 C24 C25 C26 4.8(4)
C27 C24 C25 C26 -173.9(3)
C22 C21 C26 C25 -6.2(4)
O2 C21 C26 C25 174.0(2)
C22 C21 C26 C43 170.6(2)
O2 C21 C26 C43 -9.2(4)
C24 C25 C26 C21 0.0(4)
C24 C25 C26 C43 -176.8(2)
C25 C24 C27 C30 -1.4(4)
C23 C24 C27 C30 180.0(3)
C25 C24 C27 C28 -123.3(3)
C23 C24 C27 C28 58.1(3)
C25 C24 C27 C29 117.5(3)
C23 C24 C27 C29 -61.1(3)
O3 C31 C32 C33 179.1(2)
C36 C31 C32 C33 -1.2(4)
O3 C31 C32 C43 -0.2(4)
C36 C31 C32 C43 179.5(3)
C31 C32 C33 C34 1.5(4)
C43 C32 C33 C34 -179.2(3)
C32 C33 C34 C35 -0.6(4)
C32 C33 C34 C37 -178.8(3)
C33 C34 C35 C36 -0.6(4)
C37 C34 C35 C36 177.7(3)
C34 C35 C36 C31 0.9(4)
C34 C35 C36 C44 -174.0(3)
O3 C31 C36 C35 179.9(2)
C32 C31 C36 C35 0.1(4)
O3 C31 C36 C44 -5.3(4)
C32 C31 C36 C44 174.9(3)
C35 C34 C37 C40 -66.7(4)
C33 C34 C37 C40 111.4(3)
C35 C34 C37 C38 169.4(3)
C33 C34 C37 C38 -12.5(4)
C35 C34 C37 C39 51.7(4)
C33 C34 C37 C39 -130.1(3)
C13 C12 C41 C6 -95.3(3)
C11 C12 C41 C6 80.2(3)
C5 C6 C41 C12 75.4(3)
C1 C6 C41 C12 -96.9(3)
C15 C16 C42 C22 85.0(3)
C11 C16 C42 C22 -90.7(3)
C23 C22 C42 C16 -70.8(3)
C21 C22 C42 C16 104.9(3)
C21 C26 C43 C32 -94.2(3)
C25 C26 C43 C32 82.5(3)
C31 C32 C43 C26 80.0(3)
C33 C32 C43 C26 -99.3(3)
C35 C36 C44 C2 89.0(3)
C31 C36 C44 C2 -85.7(3)
C1 C2 C44 C36 111.0(3)
C3 C2 C44 C36 -64.5(3)
O1 C45 C46 N2 -75.5(3)
C45 C46 N2 C47 101.7(3)
C47 C48 C49 O5 9.9(5)
C57 C48 C49 O5 -178.1(3)
C47 C48 C49 C50 -167.4(3)
C57 C48 C49 C50 4.6(4)
O5 C49 C50 C51 -178.0(3)
C48 C49 C50 C51 -0.6(5)
C49 C50 C51 C52 -1.8(5)
C50 C51 C52 C53 -179.6(3)
C50 C51 C52 C57 0.2(5)
C57 C52 C53 C54 -3.0(5)
C51 C52 C53 C54 176.8(3)
C52 C53 C54 C55 0.2(5)
C53 C54 C55 C56 1.8(5)
C54 C55 C56 C57 -0.9(5)
C55 C56 C57 C52 -1.8(5)
C55 C56 C57 C48 178.4(3)
C53 C52 C57 C56 3.7(4)
C51 C52 C57 C56 -176.1(3)
C53 C52 C57 C48 -176.5(3)
C51 C52 C57 C48 3.7(4)
C47 C48 C57 C56 -14.6(5)
C49 C48 C57 C56 173.6(3)
C47 C48 C57 C52 165.6(3)
C49 C48 C57 C52 -6.2(4)
O2 C58 C59 N4 -70.9(3)
C58 C59 N4 C60 102.9(3)
C60 C61 C62 O6 0.5(4)
C70 C61 C62 O6 178.8(3)
C60 C61 C62 C63 -179.9(3)
C70 C61 C62 C63 -1.7(4)
O6 C62 C63 C64 -175.1(3)
C61 C62 C63 C64 5.3(5)
C62 C63 C64 C65 -3.5(5)
C63 C64 C65 C70 -2.4(5)
C63 C64 C65 C66 179.4(3)
C70 C65 C66 C67 -1.6(5)
C64 C65 C66 C67 176.5(3)
C65 C66 C67 C68 -1.6(5)
C66 C67 C68 C69 2.7(6)
C67 C68 C69 C70 -0.4(5)
C64 C65 C70 C69 -174.5(3)
C66 C65 C70 C69 3.7(4)
C64 C65 C70 C61 5.9(4)
C66 C65 C70 C61 -175.9(3)
C68 C69 C70 C65 -2.7(4)
C68 C69 C70 C61 176.8(3)
C60 C61 C70 C65 174.3(3)
C62 C61 C70 C65 -3.9(4)
C60 C61 C70 C69 -5.2(4)
C62 C61 C70 C69 176.5(3)
C46 N2 C47 C48 175.0(3)
C49 C48 C47 N2 -6.4(5)
C57 C48 C47 N2 -178.4(3)
C59 N4 C60 C61 -173.9(3)
C62 C61 C60 N4 1.5(5)
C70 C61 C60 N4 -176.7(3)
C2 C1 O1 C45 81.7(3)
C6 C1 O1 C45 -101.7(3)
C46 C45 O1 C1 171.5(2)
C22 C21 O2 C58 78.4(3)
C26 C21 O2 C58 -101.7(3)
C59 C58 O2 C21 173.2(2)
